data_7004889
loop_
_publ_author_name
'Christlieb, Martin'
'Cowley, Andrew R.'
'Dilworth, Jonathan R.'
'Donnelly, Paul S.'
'Paterson, Brett M.'
'Struthers, Harriet S. R.'
'White, Jonathan M.'

_publ_section_title
;
 New bimetallic compounds based on the bis(thiosemicarbazonato) motif.
;
_journal_issue 3
_journal_name_full 'Dalton transactions (Cambridge, England : 2003)'
_journal_page_first 327
_journal_page_last 331
_journal_paper_doi 10.1039/b612907b
_journal_year 2007
_chemical_compound_source
;
synthesis as described
;
_chemical_formula_moiety ' C20 H36 N14 O2 S6 Zn2, 6(C2 H6 O S) '
_chemical_formula_sum 'C32 H72 N14 O8 S12 Zn2'
_chemical_formula_weight 1296.57
_chemical_name_common
;
bis((diacetyl-2-(4-N-methyl-3-thiosemicarbazonato)-3-(4'-N-
methinimino-3'-thiosemicarbazonato) zinc (ii)))
;
_chemical_name_systematic
;
?
;
_space_group_IT_number 2
_symmetry_cell_setting triclinic
_symmetry_space_group_name_Hall '-P 1'
_symmetry_space_group_name_H-M 'P -1'
_atom_sites_solution_hydrogens geom
_atom_sites_solution_primary direct
_cell_angle_alpha 110.9320(8)
_cell_angle_beta 108.8954(8)
_cell_angle_gamma 101.1813(9)
_cell_formula_units_Z 1
_cell_length_a 9.7705(2)
_cell_length_b 13.5108(2)
_cell_length_c 13.5770(2)
_cell_measurement_reflns_used 27705
_cell_measurement_temperature 150
_cell_measurement_theta_max 28
_cell_measurement_theta_min 5
_cell_volume 1483.38(5)
_computing_cell_refinement
;
KappaCCD software 'DENZO' (Otwinowski & Minor, 1996)
;
_computing_data_collection
;
KappaCCD software 'Collect' (Nonius, 2000)
;
_computing_data_reduction
;
KappaCCD software 'DENZO' (Otwinowski & Minor, 1996)
;
_computing_publication_material
;
CRYSTALS (Watkin et al, 2001)
;
_computing_structure_refinement
;
CRYSTALS (Watkin et al, 2001)
;
_computing_structure_solution 'SIR92 (Giacovazzo et al, 1992)'
_diffrn_ambient_temperature 150
_diffrn_measured_fraction_theta_full 1.000
_diffrn_measured_fraction_theta_max 1.000
_diffrn_measurement_device_type
;
Nonius KappaCCD
;
_diffrn_measurement_method \w
_diffrn_radiation_monochromator graphite
_diffrn_radiation_type 'Mo K\a'
_diffrn_radiation_wavelength 0.71073
_diffrn_reflns_av_R_equivalents 0.047
_diffrn_reflns_limit_h_max 12
_diffrn_reflns_limit_h_min -12
_diffrn_reflns_limit_k_max 17
_diffrn_reflns_limit_k_min -15
_diffrn_reflns_limit_l_max 17
_diffrn_reflns_limit_l_min -17
_diffrn_reflns_number 27705
_diffrn_reflns_theta_full 27.439
_diffrn_reflns_theta_max 27.439
_diffrn_reflns_theta_min 5.175
_diffrn_standards_decay_% 0.00
_diffrn_standards_interval_count 0
_diffrn_standards_interval_time 0
_diffrn_standards_number 0
_exptl_absorpt_coefficient_mu 1.284
_exptl_absorpt_correction_T_max 0.79
_exptl_absorpt_correction_T_min 0.72
_exptl_absorpt_correction_type multi-scan
_exptl_absorpt_process_details
;
Denzo/Scalepack (Otwinowski & Minor, 1996)
;
_exptl_crystal_colour ' orange '
_exptl_crystal_density_diffrn 1.451
_exptl_crystal_description ' block '
_exptl_crystal_F_000 678
_exptl_crystal_size_max 0.26
_exptl_crystal_size_mid 0.24
_exptl_crystal_size_min 0.18
_exptl_crystal_thermal_history
;
The material was crystallised at ambient temperature. A suitable crystal
was cooled rapidly to 150K for single-crystal X-ray diffraction analysis.
;
_refine_diff_density_max 0.38
_refine_diff_density_min -0.41
_refine_ls_extinction_method None
_refine_ls_goodness_of_fit_ref 1.1058
_refine_ls_hydrogen_treatment mixed
_refine_ls_matrix_type full
_refine_ls_number_parameters 389
_refine_ls_number_reflns 4449
_refine_ls_number_restraints 108
_refine_ls_R_factor_all 0.0608
_refine_ls_R_factor_gt 0.0332
_refine_ls_shift/su_max 0.002109
_refine_ls_structure_factor_coef F
_refine_ls_weighting_details
;
Method, part 1, Chebychev polynomial, (Watkin, 1994, Prince, 1982)
[weight] = 1.0/[A~0~*T~0~(x)+A~1~*T~1~(x) ... +A~n-1~]*T~n-1~(x)]
where A~i~ are the Chebychev coefficients listed below and x= Fcalc/Fmax
Method = Robust Weighting (Prince, 1982)
W = [weight] * [1-(deltaF/6*sigmaF)^2^]^2^
A~i~ are:
0.450 0.194 0.227
;
_refine_ls_weighting_scheme calc
_refine_ls_wR_factor_all 0.0619
_refine_ls_wR_factor_gt 0.0383
_refine_ls_wR_factor_ref 0.0383
_reflns_limit_h_max 11
_reflns_limit_h_min -12
_reflns_limit_k_max 16
_reflns_limit_k_min -17
_reflns_limit_l_max 17
_reflns_limit_l_min 0
_reflns_number_gt 4449
_reflns_number_total 6718
_reflns_threshold_expression I>3.00u(I)
_cod_data_source_file b612907b.txt
_cod_data_source_block arc1219
_cod_depositor_comments
;
The following automatic conversions were performed:
'_symmetry_cell_setting' value 'Triclinic' changed to 'triclinic'
according to '/home/saulius/struct/CIF-dictionaries/cif_core.dic'
dictionary named 'cif_core.dic' version 2.4.1 from 2010-06-29.

Automatic conversion script
Id: cif_fix_enum 1527 2010-12-29 10:47:43Z saulius 
;
_cod_original_sg_symbol_H-M 'P -1 '
_cod_original_formula_sum ' C32 H72 N14 O8 S12 Zn2 '
_cod_database_code 7004889

loop_
_symmetry_equiv_pos_as_xyz
x,y,z
-x,-y,-z

loop_
_atom_site_label
_atom_site_type_symbol
_atom_site_fract_x
_atom_site_fract_y
_atom_site_fract_z
_atom_site_U_iso_or_equiv
_atom_site_occupancy
_atom_site_adp_type
_atom_site_refinement_flags_posn
_atom_site_refinement_flags_adp
_atom_site_refinement_flags_occupancy
_atom_site_disorder_assembly
_atom_site_disorder_group
Zn1 Zn 0.32989(3) 0.55486(3) 0.24941(3) 0.0244 1.0000 Uani . . . . .
S1 S 0.51239(8) 0.74167(6) 0.37553(6) 0.0313 1.0000 Uani . . . . .
C1 C 0.5813(3) 0.7453(2) 0.2730(2) 0.0270 1.0000 Uani . . . . .
N1 N 0.5143(3) 0.68021(19) 0.15896(19) 0.0279 1.0000 Uani . . . . .
N2 N 0.3798(2) 0.59626(18) 0.12497(19) 0.0259 1.0000 Uani . . . . .
C2 C 0.2947(3) 0.5284(2) 0.0158(2) 0.0250 1.0000 Uani . . . . .
C3 C 0.1537(3) 0.4413(2) -0.0080(2) 0.0249 1.0000 Uani . . . . .
N3 N 0.1451(3) 0.43897(19) 0.0844(2) 0.0283 1.0000 Uani . . . . .
N4 N 0.0180(3) 0.3616(2) 0.0719(2) 0.0296 1.0000 Uani . . . . .
C4 C 0.0178(3) 0.3770(2) 0.1733(3) 0.0302 1.0000 Uani . . . . .
S2 S 0.15127(8) 0.48401(6) 0.31311(6) 0.0323 1.0000 Uani . . . . .
N5 N 0.7202(3) 0.8233(2) 0.3083(2) 0.0329 1.0000 Uani . . . . .
N6 N 0.8136(3) 0.89818(19) 0.4226(2) 0.0302 1.0000 Uani . . . . .
C5 C 0.9478(3) 0.9594(2) 0.4415(2) 0.0306 1.0000 Uani . . . . .
C6 C 0.3296(3) 0.5328(2) -0.0822(2) 0.0321 1.0000 Uani . . . . .
C7 C 0.0334(3) 0.3638(2) -0.1301(2) 0.0325 1.0000 Uani . . . . .
N7 N -0.1020(3) 0.3039(2) 0.1693(2) 0.0352 1.0000 Uani . . . . .
C8 C -0.2208(4) 0.2122(3) 0.0594(3) 0.0419 1.0000 Uani . . . . .
O1 O 0.4867(3) 0.4757(2) 0.2869(3) 0.0312 0.808(3) Uani D U P 1 1
S3 S 0.43325(9) 0.35284(7) 0.26543(7) 0.0270 0.808(3) Uani D U P 1 1
C9 C 0.4853(5) 0.3572(5) 0.4064(5) 0.0379 0.808(3) Uani D U P 1 1
C10 C 0.5791(5) 0.3044(3) 0.2367(4) 0.0395 0.808(3) Uani D U P 1 1
O11 O 0.4496(17) 0.4434(12) 0.2447(10) 0.0307 0.192(3) Uani D U P 1 2
S13 S 0.5579(4) 0.4521(3) 0.3597(3) 0.0318 0.192(3) Uani D U P 1 2
C19 C 0.444(2) 0.353(2) 0.389(2) 0.0340 0.192(3) Uani D U P 1 2
C20 C 0.6739(18) 0.3734(14) 0.3176(14) 0.0404 0.192(3) Uani D U P 1 2
O2 O 0.8572(5) 0.8604(3) 0.1687(3) 0.0389 0.781(3) Uani D U P 2 1
S4 S 0.75473(11) 0.83787(8) 0.04769(8) 0.0353 0.781(3) Uani D U P 2 1
C11 C 0.6615(6) 0.9415(5) 0.0695(5) 0.0548 0.781(3) Uani D U P 2 1
C12 C 0.8814(5) 0.8960(4) -0.0014(4) 0.0473 0.781(3) Uani D U P 2 1
O12 O 0.880(2) 0.8987(12) 0.1792(13) 0.0415 0.219(3) Uani D U P 2 2
S14 S 0.8285(4) 0.9286(3) 0.0800(3) 0.0375 0.219(3) Uani D U P 2 2
C21 C 0.6279(18) 0.9082(17) 0.0401(18) 0.0449 0.219(3) Uani D U P 2 2
C22 C 0.809(2) 0.8143(14) -0.0463(12) 0.0547 0.219(3) Uani D U P 2 2
O3 O -0.1475(3) 0.2324(3) 0.3360(3) 0.0603 1.0000 Uani . . . . .
S5 S -0.02092(10) 0.22120(9) 0.42539(9) 0.0544 1.0000 Uani . . . . .
C13 C 0.1036(5) 0.3621(4) 0.5332(4) 0.0681 1.0000 Uani . . . . .
C14 C 0.1066(4) 0.1864(4) 0.3622(3) 0.0540 1.0000 Uani . . . . .
O4 O 0.3562(3) 0.0730(2) 0.2164(2) 0.0630 1.0000 Uani . . . . .
S6 S 0.40182(11) -0.01517(7) 0.24758(7) 0.0466 1.0000 Uani . . . . .
C15 C 0.2764(4) -0.0585(4) 0.3069(4) 0.0602 1.0000 Uani . . . . .
C16 C 0.5726(4) 0.0577(3) 0.3795(3) 0.0461 1.0000 Uani . . . . .
H1 H 0.754(4) 0.820(3) 0.260(3) 0.042(10) 1.0000 Uiso . . . . .
H2 H -0.101(4) 0.307(3) 0.230(3) 0.043(10) 1.0000 Uiso . . . . .
H51 H 0.9775 0.9500 0.3757 0.0355 1.0000 Uiso . . . . .
H61 H 0.4285 0.5965 -0.0499 0.0387 1.0000 Uiso . . . . .
H62 H 0.2438 0.5452 -0.1354 0.0387 1.0000 Uiso . . . . .
H63 H 0.3397 0.4598 -0.1268 0.0387 1.0000 Uiso . . . . .
H71 H -0.0522 0.3115 -0.1281 0.0341 1.0000 Uiso . . . . .
H72 H -0.0087 0.4096 -0.1677 0.0341 1.0000 Uiso . . . . .
H73 H 0.0807 0.3187 -0.1761 0.0341 1.0000 Uiso . . . . .
H81 H -0.2990 0.1677 0.0746 0.0454 1.0000 Uiso . . . . .
H82 H -0.2725 0.2442 0.0080 0.0454 1.0000 Uiso . . . . .
H83 H -0.1727 0.1617 0.0200 0.0454 1.0000 Uiso . . . . .
H91 H 0.4527 0.2784 0.3973 0.0442 0.8082 Uiso . . . 1 1
H92 H 0.5997 0.3943 0.4531 0.0442 0.8082 Uiso . . . 1 1
H93 H 0.4325 0.4013 0.4475 0.0442 0.8082 Uiso . . . 1 1
H101 H 0.5544 0.2234 0.2212 0.0515 0.8082 Uiso . . . 1 1
H102 H 0.6811 0.3512 0.3058 0.0515 0.8082 Uiso . . . 1 1
H103 H 0.5838 0.3112 0.1668 0.0515 0.8082 Uiso . . . 1 1
H191 H 0.5095 0.3546 0.4638 0.0391 0.1918 Uiso . . . 1 2
H192 H 0.3539 0.3742 0.3950 0.0391 0.1918 Uiso . . . 1 2
H193 H 0.4067 0.2749 0.3237 0.0391 0.1918 Uiso . . . 1 2
H201 H 0.7502 0.3739 0.3879 0.0459 0.1918 Uiso . . . 1 2
H202 H 0.7302 0.4086 0.2819 0.0459 0.1918 Uiso . . . 1 2
H203 H 0.6062 0.2936 0.2594 0.0459 0.1918 Uiso . . . 1 2
H111 H 0.5905 0.9319 -0.0080 0.0551 0.7811 Uiso . . . 2 1
H112 H 0.7415 1.0192 0.1144 0.0551 0.7811 Uiso . . . 2 1
H113 H 0.6009 0.9309 0.1141 0.0551 0.7811 Uiso . . . 2 1
H121 H 0.8210 0.8842 -0.0823 0.0543 0.7811 Uiso . . . 2 1
H122 H 0.9353 0.9789 0.0519 0.0543 0.7811 Uiso . . . 2 1
H123 H 0.9594 0.8579 -0.0014 0.0543 0.7811 Uiso . . . 2 1
H211 H 0.5869 0.9269 -0.0260 0.0495 0.2189 Uiso . . . 2 2
H212 H 0.6152 0.9587 0.1086 0.0495 0.2189 Uiso . . . 2 2
H213 H 0.5697 0.8275 0.0156 0.0495 0.2189 Uiso . . . 2 2
H221 H 0.7746 0.8314 -0.1144 0.0594 0.2189 Uiso . . . 2 2
H222 H 0.9101 0.8032 -0.0330 0.0594 0.2189 Uiso . . . 2 2
H223 H 0.7298 0.7438 -0.0629 0.0594 0.2189 Uiso . . . 2 2
H131 H 0.1902 0.3591 0.5950 0.0865 1.0000 Uiso . . . . .
H132 H 0.0435 0.4025 0.5692 0.0865 1.0000 Uiso . . . . .
H133 H 0.1465 0.4034 0.4956 0.0865 1.0000 Uiso . . . . .
H141 H 0.1938 0.1778 0.4182 0.0668 1.0000 Uiso . . . . .
H142 H 0.1484 0.2481 0.3441 0.0668 1.0000 Uiso . . . . .
H143 H 0.0495 0.1137 0.2885 0.0668 1.0000 Uiso . . . . .
H151 H 0.3021 -0.1178 0.3294 0.0713 1.0000 Uiso . . . . .
H152 H 0.2902 0.0082 0.3775 0.0713 1.0000 Uiso . . . . .
H153 H 0.1668 -0.0901 0.2471 0.0713 1.0000 Uiso . . . . .
H161 H 0.6076 0.0019 0.4040 0.0526 1.0000 Uiso . . . . .
H162 H 0.6551 0.1019 0.3676 0.0526 1.0000 Uiso . . . . .
H163 H 0.5517 0.1104 0.4417 0.0526 1.0000 Uiso . . . . .

loop_
_atom_site_aniso_label
_atom_site_aniso_U_11
_atom_site_aniso_U_22
_atom_site_aniso_U_33
_atom_site_aniso_U_23
_atom_site_aniso_U_13
_atom_site_aniso_U_12
Zn1 0.02281(15) 0.02511(16) 0.02385(15) 0.01309(12) 0.00704(12) 0.00657(11)
S1 0.0319(4) 0.0288(3) 0.0254(3) 0.0103(3) 0.0100(3) 0.0028(3)
C1 0.0251(13) 0.0241(13) 0.0308(13) 0.0145(11) 0.0096(11) 0.0069(10)
N1 0.0250(11) 0.0268(11) 0.0269(11) 0.0127(9) 0.0083(9) 0.0028(9)
N2 0.0249(11) 0.0250(11) 0.0257(11) 0.0132(9) 0.0076(9) 0.0067(9)
C2 0.0272(13) 0.0259(13) 0.0260(12) 0.0146(11) 0.0103(10) 0.0141(11)
C3 0.0267(13) 0.0240(13) 0.0244(12) 0.0117(11) 0.0088(10) 0.0118(10)
N3 0.0249(11) 0.0281(12) 0.0291(11) 0.0126(10) 0.0096(9) 0.0075(9)
N4 0.0253(11) 0.0292(12) 0.0293(12) 0.0134(10) 0.0092(9) 0.0040(9)
C4 0.0252(13) 0.0318(15) 0.0365(15) 0.0200(12) 0.0116(11) 0.0101(11)
S2 0.0266(3) 0.0405(4) 0.0267(3) 0.0167(3) 0.0096(3) 0.0056(3)
N5 0.0311(12) 0.0324(13) 0.0285(12) 0.0139(11) 0.0101(10) 0.0024(10)
N6 0.0276(12) 0.0283(12) 0.0296(12) 0.0147(10) 0.0070(10) 0.0058(9)
C5 0.0313(14) 0.0257(13) 0.0317(14) 0.0150(12) 0.0096(12) 0.0070(11)
C6 0.0357(15) 0.0342(15) 0.0269(13) 0.0145(12) 0.0138(12) 0.0112(12)
C7 0.0325(14) 0.0296(14) 0.0231(13) 0.0082(11) 0.0043(11) 0.0064(11)
N7 0.0273(12) 0.0400(14) 0.0366(14) 0.0202(12) 0.0120(11) 0.0057(10)
C8 0.0285(15) 0.0366(17) 0.0484(18) 0.0146(15) 0.0128(14) 0.0025(13)
O1 0.0265(15) 0.0272(13) 0.0406(16) 0.0203(13) 0.0102(12) 0.0087(11)
S3 0.0264(4) 0.0253(4) 0.0283(4) 0.0142(3) 0.0092(3) 0.0079(3)
C9 0.043(3) 0.039(2) 0.0288(19) 0.0181(18) 0.0111(19) 0.010(2)
C10 0.0407(18) 0.0381(18) 0.050(2) 0.0240(16) 0.0228(16) 0.0203(15)
O11 0.036(4) 0.035(4) 0.021(3) 0.013(3) 0.010(3) 0.013(4)
S13 0.0341(19) 0.035(2) 0.0268(18) 0.0158(15) 0.0090(15) 0.0163(15)
C19 0.033(5) 0.036(5) 0.029(5) 0.018(4) 0.004(4) 0.013(4)
C20 0.039(4) 0.038(4) 0.038(4) 0.013(4) 0.009(4) 0.021(3)
O2 0.0405(19) 0.046(2) 0.0318(13) 0.0203(16) 0.0148(12) 0.0128(17)
S4 0.0345(5) 0.0368(6) 0.0315(5) 0.0151(4) 0.0115(4) 0.0114(4)
C11 0.040(2) 0.046(3) 0.051(3) 0.006(2) 0.006(2) 0.0176(19)
C12 0.043(2) 0.057(2) 0.0353(19) 0.0229(18) 0.0138(16) 0.0068(18)
O12 0.042(4) 0.041(5) 0.038(4) 0.022(3) 0.011(3) 0.007(4)
S14 0.0391(19) 0.040(2) 0.0376(18) 0.0226(16) 0.0174(15) 0.0117(16)
C21 0.038(3) 0.041(5) 0.045(5) 0.017(4) 0.007(4) 0.014(4)
C22 0.058(5) 0.049(5) 0.042(4) 0.013(3) 0.012(4) 0.018(4)
O3 0.0347(12) 0.094(2) 0.0789(19) 0.0672(18) 0.0230(12) 0.0251(13)
S5 0.0408(4) 0.0812(7) 0.0684(6) 0.0594(6) 0.0245(4) 0.0248(4)
C13 0.070(3) 0.086(3) 0.060(2) 0.039(2) 0.028(2) 0.039(2)
C14 0.047(2) 0.066(2) 0.054(2) 0.035(2) 0.0166(17) 0.0234(18)
O4 0.0666(17) 0.0564(16) 0.0593(16) 0.0402(14) 0.0075(13) 0.0144(13)
S6 0.0564(5) 0.0386(4) 0.0333(4) 0.0137(3) 0.0105(4) 0.0140(4)
C15 0.0410(19) 0.058(2) 0.080(3) 0.045(2) 0.0115(19) 0.0103(17)
C16 0.0364(17) 0.051(2) 0.0441(18) 0.0190(16) 0.0123(14) 0.0151(15)

loop_
_atom_type_symbol
_atom_type_scat_dispersion_real
_atom_type_scat_dispersion_imag
_atom_type_scat_Cromer_Mann_a1
_atom_type_scat_Cromer_Mann_b1
_atom_type_scat_Cromer_Mann_a2
_atom_type_scat_Cromer_Mann_b2
_atom_type_scat_Cromer_Mann_a3
_atom_type_scat_Cromer_Mann_b3
_atom_type_scat_Cromer_Mann_a4
_atom_type_scat_Cromer_Mann_b4
_atom_type_scat_Cromer_Mann_c
_atom_type_scat_source
'C ' 0.0033 0.0016 2.3100 20.8439 1.0200 10.2075 1.5886 0.5687 0.8650 51.6512 0.2156 International_Tables_Vol_IV_Table_2.2B
'H ' 0.0000 0.0000 0.4930 10.5109 0.3229 26.1257 0.1402 3.1424 0.0408 57.7998 0.0030 International_Tables_Vol_IV_Table_2.2B
'N ' 0.0061 0.0033 12.2126 0.0057 3.1322 9.8933 2.0125 28.9975 1.1663 0.5826 -11.5290 International_Tables_Vol_IV_Table_2.2B
'O ' 0.0106 0.0060 3.0485 13.2771 2.2868 5.7011 1.5463 0.3239 0.8670 32.9089 0.2508 International_Tables_Vol_IV_Table_2.2B
'S ' 0.1246 0.1234 6.9053 1.4679 5.2034 22.2151 1.4379 0.2536 1.5863 56.1720 0.8669 International_Tables_Vol_IV_Table_2.2B
'Zn ' 0.2839 1.4301 14.0743 3.2655 7.0318 0.2333 5.1652 10.3163 2.4100 58.7097 1.3041 International_Tables_Vol_IV_Table_2.2B

loop_
_geom_angle_atom_site_label_1
_geom_angle_site_symmetry_1
_geom_angle_atom_site_label_2
_geom_angle_site_symmetry_2
_geom_angle_atom_site_label_3
_geom_angle_site_symmetry_3
_geom_angle
_geom_angle_publ_flag
O1 . Zn1 . S2 . 100.85(9) yes
O1 . Zn1 . N3 . 107.28(10) yes
S2 . Zn1 . N3 . 80.82(6) yes
O1 . Zn1 . N2 . 100.07(11) yes
S2 . Zn1 . N2 . 151.07(6) yes
N3 . Zn1 . N2 . 74.01(8) yes
O1 . Zn1 . S1 . 94.95(8) yes
S2 . Zn1 . S1 . 117.26(3) yes
N3 . Zn1 . S1 . 148.46(6) yes
N2 . Zn1 . S1 . 80.40(6) yes
O11 . Zn1 . S2 . 100.1(4) yes
O11 . Zn1 . N3 . 92.8(3) yes
S2 . Zn1 . N3 . 80.82(6) yes
O11 . Zn1 . N2 . 95.2(4) yes
S2 . Zn1 . N2 . 151.07(6) yes
N3 . Zn1 . N2 . 74.01(8) yes
O11 . Zn1 . S1 . 107.8(4) yes
S2 . Zn1 . S1 . 117.26(3) yes
N3 . Zn1 . S1 . 148.46(6) yes
N2 . Zn1 . S1 . 80.40(6) yes
C1 . S1 . Zn1 . 93.44(9) yes
N5 . C1 . N1 . 112.1(2) yes
N5 . C1 . S1 . 119.6(2) yes
N1 . C1 . S1 . 128.3(2) yes
N2 . N1 . C1 . 111.8(2) yes
C2 . N2 . N1 . 120.3(2) yes
C2 . N2 . Zn1 . 117.99(18) yes
N1 . N2 . Zn1 . 120.64(16) yes
C6 . C2 . C3 . 120.6(2) yes
C6 . C2 . N2 . 125.0(2) yes
C3 . C2 . N2 . 114.4(2) yes
C7 . C3 . N3 . 124.1(2) yes
C7 . C3 . C2 . 121.4(2) yes
N3 . C3 . C2 . 114.5(2) yes
N4 . N3 . C3 . 119.1(2) yes
N4 . N3 . Zn1 . 122.79(17) yes
C3 . N3 . Zn1 . 118.14(18) yes
C4 . N4 . N3 . 112.1(2) yes
N7 . C4 . S2 . 116.0(2) yes
N7 . C4 . N4 . 116.1(3) yes
S2 . C4 . N4 . 127.9(2) yes
Zn1 . S2 . C4 . 95.19(9) yes
H1 . N5 . N6 . 118(3) no
H1 . N5 . C1 . 118(3) no
N6 . N5 . C1 . 123.1(2) yes
C5 . N6 . N5 . 114.8(2) yes
H51 . C5 . N6 . 120.751 no
H51 . C5 . C5 2_776 120.751 no
N6 . C5 . C5 2_776 118.5(3) yes
H63 . C6 . H62 . 109.476 no
H63 . C6 . H61 . 109.476 no
H62 . C6 . H61 . 109.476 no
H63 . C6 . C2 . 109.467 no
H62 . C6 . C2 . 109.467 no
H61 . C6 . C2 . 109.467 no
H73 . C7 . H72 . 109.476 no
H73 . C7 . H71 . 109.476 no
H72 . C7 . H71 . 109.476 no
H73 . C7 . C3 . 109.467 no
H72 . C7 . C3 . 109.467 no
H71 . C7 . C3 . 109.467 no
H2 . N7 . C8 . 120(3) no
H2 . N7 . C4 . 118(3) no
C8 . N7 . C4 . 121.5(3) yes
H83 . C8 . H82 . 109.476 no
H83 . C8 . H81 . 109.476 no
H82 . C8 . H81 . 109.476 no
H83 . C8 . N7 . 109.467 no
H82 . C8 . N7 . 109.467 no
H81 . C8 . N7 . 109.467 no
S3 . O1 . Zn1 . 121.18(17) yes
C10 . S3 . C9 . 96.8(2) yes
C10 . S3 . O1 . 103.19(19) yes
C9 . S3 . O1 . 106.2(2) yes
H93 . C9 . H92 . 109.476 no
H93 . C9 . H91 . 109.476 no
H92 . C9 . H91 . 109.476 no
H93 . C9 . S3 . 109.467 no
H92 . C9 . S3 . 109.467 no
H91 . C9 . S3 . 109.467 no
H103 . C10 . H102 . 109.476 no
H103 . C10 . H101 . 109.476 no
H102 . C10 . H101 . 109.476 no
H103 . C10 . S3 . 109.467 no
H102 . C10 . S3 . 109.467 no
H101 . C10 . S3 . 109.467 no
S13 . O11 . Zn1 . 118.7(8) yes
C20 . S13 . C19 . 98.3(11) yes
C20 . S13 . O11 . 103.0(8) yes
C19 . S13 . O11 . 105.6(8) yes
H193 . C19 . H192 . 109.476 no
H193 . C19 . H191 . 109.475 no
H192 . C19 . H191 . 109.476 no
H193 . C19 . S13 . 109.466 no
H192 . C19 . S13 . 109.467 no
H191 . C19 . S13 . 109.467 no
H203 . C20 . H202 . 109.476 no
H203 . C20 . H201 . 109.476 no
H202 . C20 . H201 . 109.476 no
H203 . C20 . S13 . 109.467 no
H202 . C20 . S13 . 109.467 no
H201 . C20 . S13 . 109.467 no
C12 . S4 . C11 . 98.8(3) yes
C12 . S4 . O2 . 104.7(2) yes
C11 . S4 . O2 . 104.6(3) yes
H113 . C11 . H112 . 109.476 no
H113 . C11 . H111 . 109.476 no
H112 . C11 . H111 . 109.475 no
H113 . C11 . S4 . 109.467 no
H112 . C11 . S4 . 109.466 no
H111 . C11 . S4 . 109.467 no
H123 . C12 . H122 . 109.476 no
H123 . C12 . H121 . 109.476 no
H122 . C12 . H121 . 109.476 no
H123 . C12 . S4 . 109.467 no
H122 . C12 . S4 . 109.467 no
H121 . C12 . S4 . 109.467 no
C22 . S14 . C21 . 98.2(8) yes
C22 . S14 . O12 . 107.3(9) yes
C21 . S14 . O12 . 105.6(10) yes
H213 . C21 . H212 . 109.475 no
H213 . C21 . H211 . 109.476 no
H212 . C21 . H211 . 109.476 no
H213 . C21 . S14 . 109.466 no
H212 . C21 . S14 . 109.467 no
H211 . C21 . S14 . 109.467 no
H223 . C22 . H222 . 109.477 no
H223 . C22 . H221 . 109.478 no
H222 . C22 . H221 . 109.473 no
H223 . C22 . S14 . 109.468 no
H222 . C22 . S14 . 109.465 no
H221 . C22 . S14 . 109.466 no
C14 . S5 . C13 . 97.4(2) yes
C14 . S5 . O3 . 105.92(17) yes
C13 . S5 . O3 . 106.42(19) yes
H133 . C13 . H132 . 109.476 no
H133 . C13 . H131 . 109.476 no
H132 . C13 . H131 . 109.476 no
H133 . C13 . S5 . 109.467 no
H132 . C13 . S5 . 109.467 no
H131 . C13 . S5 . 109.467 no
H143 . C14 . H142 . 109.476 no
H143 . C14 . H141 . 109.476 no
H142 . C14 . H141 . 109.476 no
H143 . C14 . S5 . 109.467 no
H142 . C14 . S5 . 109.467 no
H141 . C14 . S5 . 109.467 no
C16 . S6 . C15 . 97.03(18) yes
C16 . S6 . O4 . 106.60(16) yes
C15 . S6 . O4 . 106.16(18) yes
H153 . C15 . H152 . 109.476 no
H153 . C15 . H151 . 109.476 no
H152 . C15 . H151 . 109.476 no
H153 . C15 . S6 . 109.467 no
H152 . C15 . S6 . 109.467 no
H151 . C15 . S6 . 109.467 no
H163 . C16 . H162 . 109.476 no
H163 . C16 . H161 . 109.476 no
H162 . C16 . H161 . 109.476 no
H163 . C16 . S6 . 109.467 no
H162 . C16 . S6 . 109.467 no
H161 . C16 . S6 . 109.467 no

loop_
_geom_bond_atom_site_label_1
_geom_bond_site_symmetry_1
_geom_bond_atom_site_label_2
_geom_bond_site_symmetry_2
_geom_bond_distance
_geom_bond_publ_flag
Zn1 . O1 . 2.066(3) yes
Zn1 . S2 . 2.3729(7) yes
Zn1 . N3 . 2.123(2) yes
Zn1 . N2 . 2.123(2) yes
Zn1 . S1 . 2.3814(7) yes
Zn1 . O11 . 2.075(15) yes
Zn1 . S2 . 2.3729(7) yes
Zn1 . N3 . 2.123(2) yes
Zn1 . N2 . 2.123(2) yes
Zn1 . S1 . 2.3814(7) yes
S1 . C1 . 1.742(3) yes
C1 . N5 . 1.359(4) yes
C1 . N1 . 1.322(3) yes
N1 . N2 . 1.372(3) yes
N2 . C2 . 1.290(3) yes
C2 . C6 . 1.493(4) yes
C2 . C3 . 1.482(4) yes
C3 . C7 . 1.499(4) yes
C3 . N3 . 1.295(3) yes
N3 . N4 . 1.377(3) yes
N4 . C4 . 1.317(4) yes
C4 . N7 . 1.349(4) yes
C4 . S2 . 1.760(3) yes
N5 . H1 . 0.82(4) no
N5 . N6 . 1.366(3) yes
N6 . C5 . 1.296(4) yes
C5 . H51 . 1.000 no
C5 . C5 2_776 1.428(5) yes
C6 . H63 . 1.000 no
C6 . H62 . 1.000 no
C6 . H61 . 1.000 no
C7 . H73 . 1.000 no
C7 . H72 . 1.000 no
C7 . H71 . 1.000 no
N7 . H2 . 0.81(4) no
N7 . C8 . 1.451(4) yes
C8 . H83 . 1.000 no
C8 . H82 . 1.000 no
C8 . H81 . 1.000 no
O1 . S3 . 1.527(3) yes
S3 . C10 . 1.775(4) yes
S3 . C9 . 1.790(5) yes
C9 . H93 . 1.000 no
C9 . H92 . 1.000 no
C9 . H91 . 1.000 no
C10 . H103 . 1.000 no
C10 . H102 . 1.000 no
C10 . H101 . 1.000 no
O11 . S13 . 1.524(11) yes
S13 . C20 . 1.788(13) yes
S13 . C19 . 1.809(17) yes
C19 . H193 . 1.000 no
C19 . H192 . 1.000 no
C19 . H191 . 1.000 no
C20 . H203 . 1.000 no
C20 . H202 . 1.000 no
C20 . H201 . 1.000 no
O2 . S4 . 1.501(4) yes
S4 . C12 . 1.767(4) yes
S4 . C11 . 1.803(6) yes
C11 . H113 . 1.000 no
C11 . H112 . 1.000 no
C11 . H111 . 1.000 no
C12 . H123 . 1.000 no
C12 . H122 . 1.000 no
C12 . H121 . 1.000 no
O12 . S14 . 1.503(13) yes
S14 . C22 . 1.772(13) yes
S14 . C21 . 1.791(15) yes
C21 . H213 . 1.000 no
C21 . H212 . 1.000 no
C21 . H211 . 1.000 no
C22 . H223 . 1.000 no
C22 . H222 . 1.000 no
C22 . H221 . 1.000 no
O3 . S5 . 1.503(2) yes
S5 . C14 . 1.772(4) yes
S5 . C13 . 1.790(5) yes
C13 . H133 . 1.000 no
C13 . H132 . 1.000 no
C13 . H131 . 1.000 no
C14 . H143 . 1.000 no
C14 . H142 . 1.000 no
C14 . H141 . 1.000 no
O4 . S6 . 1.497(3) yes
S6 . C16 . 1.769(3) yes
S6 . C15 . 1.786(4) yes
C15 . H153 . 1.000 no
C15 . H152 . 1.000 no
C15 . H151 . 1.000 no
C16 . H163 . 1.000 no
C16 . H162 . 1.000 no
C16 . H161 . 1.000 no

loop_
_geom_hbond_atom_site_label_D
_geom_hbond_atom_site_label_H
_geom_hbond_atom_site_label_A
_geom_hbond_distance_DH
_geom_hbond_distance_HA
_geom_hbond_distance_DA
_geom_hbond_angle_DHA
_geom_hbond_publ_flag
N5 H1 O2 0.82(4) 1.98(4) 2.775(5) 163(4) yes
N5 H1 O12 0.82(4) 2.25(4) 2.994(18) 153(3) yes
N7 H2 O3 0.81(4) 2.13(4) 2.880(4) 153(4) yes
